data_7022078
loop_
_publ_author_name
'Sun, Song'
'Nie, Kun'
'Tan, Yufang'
'Zhao, Bei'
'Zhang, Yong'
'Shen, Qi'
'Yao, Yingming'

_publ_section_title
;
 Bimetallic lanthanide amido complexes as highly active initiators for the
 ring-opening polymerization of lactides.
;
_journal_issue 8
_journal_name_full 'Dalton transactions (Cambridge, England : 2003)'
_journal_page_first 2870
_journal_page_last 2878
_journal_paper_doi 10.1039/c2dt31597a
_journal_volume 42
_journal_year 2013
_chemical_formula_moiety 'C64 H124 N8 Nd2 Si8'
_chemical_formula_sum 'C64 H124 N8 Nd2 Si8'
_chemical_formula_weight 1518.91
_chemical_name_systematic
;
?
;
_space_group_IT_number 14
_symmetry_cell_setting monoclinic
_symmetry_Int_Tables_number 14
_symmetry_space_group_name_Hall '-P 2yn'
_symmetry_space_group_name_H-M 'P 1 21/n 1'
_atom_sites_solution_hydrogens geom
_atom_sites_solution_primary direct
_atom_sites_solution_secondary difmap
_audit_creation_method SHELXL-97
_cell_angle_alpha 90.00
_cell_angle_beta 95.069(2)
_cell_angle_gamma 90.00
_cell_formula_units_Z 4
_cell_length_a 21.3890(13)
_cell_length_b 11.4497(6)
_cell_length_c 34.1506(17)
_cell_measurement_reflns_used 23262
_cell_measurement_temperature 223(2)
_cell_measurement_theta_max 27.5
_cell_measurement_theta_min 3.0
_cell_volume 8330.7(8)
_computing_cell_refinement CrystalClear
_computing_data_collection CrystalClear
_computing_data_reduction CrystalStructure
_computing_structure_refinement 'SHELXL-97 (Sheldrick, 1997)'
_computing_structure_solution 'SHELXS-97 (Sheldrick, 1990)'
_diffrn_ambient_temperature 223(2)
_diffrn_detector_area_resol_mean 14.63
_diffrn_measured_fraction_theta_full 0.989
_diffrn_measured_fraction_theta_max 0.989
_diffrn_measurement_device_type 'Rigaku Saturn'
_diffrn_measurement_method \w
_diffrn_radiation_monochromator graphite
_diffrn_radiation_source 'fine-focus sealed tube'
_diffrn_radiation_type MoK\a
_diffrn_radiation_wavelength 0.71075
_diffrn_reflns_av_R_equivalents 0.0378
_diffrn_reflns_av_sigmaI/netI 0.0542
_diffrn_reflns_limit_h_max 21
_diffrn_reflns_limit_h_min -25
_diffrn_reflns_limit_k_max 13
_diffrn_reflns_limit_k_min -12
_diffrn_reflns_limit_l_max 41
_diffrn_reflns_limit_l_min -37
_diffrn_reflns_number 44629
_diffrn_reflns_theta_full 25.50
_diffrn_reflns_theta_max 25.50
_diffrn_reflns_theta_min 3.06
_exptl_absorpt_coefficient_mu 1.385
_exptl_absorpt_correction_T_max 0.835
_exptl_absorpt_correction_T_min 0.451
_exptl_absorpt_correction_type multi-scan
_exptl_absorpt_process_details 'Jacobson, R. (1998) Private communication'
_exptl_crystal_colour green
_exptl_crystal_density_diffrn 1.211
_exptl_crystal_density_method 'not measured'
_exptl_crystal_description prism
_exptl_crystal_F_000 3184
_exptl_crystal_size_max 0.80
_exptl_crystal_size_mid 0.30
_exptl_crystal_size_min 0.25
_refine_diff_density_max 1.176
_refine_diff_density_min -0.895
_refine_diff_density_rms 0.114
_refine_ls_extinction_method none
_refine_ls_goodness_of_fit_ref 1.107
_refine_ls_hydrogen_treatment constr
_refine_ls_matrix_type full
_refine_ls_number_parameters 776
_refine_ls_number_reflns 15349
_refine_ls_number_restraints 0
_refine_ls_restrained_S_all 1.107
_refine_ls_R_factor_all 0.0499
_refine_ls_R_factor_gt 0.0416
_refine_ls_shift/su_max 0.002
_refine_ls_shift/su_mean 0.000
_refine_ls_structure_factor_coef Fsqd
_refine_ls_weighting_details 'calc w=1/[\s^2^(Fo^2^)+(0.0526P)^2^+0.0000P] where P=(Fo^2^+2Fc^2^)/3'
_refine_ls_weighting_scheme calc
_refine_ls_wR_factor_gt 0.1015
_refine_ls_wR_factor_ref 0.1074
_reflns_number_gt 13139
_reflns_number_total 15349
_reflns_threshold_expression >2sigma(I)
_cod_data_source_file c2dt31597a.txt
_cod_data_source_block complex4
_cod_original_sg_symbol_H-M 'P 21/n'
_cod_database_code 7022078

loop_
_symmetry_equiv_pos_as_xyz
'x, y, z'
'-x+1/2, y+1/2, -z+1/2'
'-x, -y, -z'
'x-1/2, -y-1/2, z-1/2'

loop_
_atom_site_label
_atom_site_type_symbol
_atom_site_fract_x
_atom_site_fract_y
_atom_site_fract_z
_atom_site_U_iso_or_equiv
_atom_site_adp_type
_atom_site_occupancy
_atom_site_symmetry_multiplicity
_atom_site_calc_flag
_atom_site_refinement_flags
Nd1 Nd 0.856226(9) 0.209230(17) 0.632600(5) 0.03414(7) Uani 1 1 d .
Nd2 Nd 0.659980(9) 0.111047(18) 0.382243(5) 0.03552(7) Uani 1 1 d .
Si1 Si 0.75067(6) 0.22055(11) 0.70155(4) 0.0547(3) Uani 1 1 d .
Si2 Si 0.73142(6) 0.41262(11) 0.64127(4) 0.0515(3) Uani 1 1 d .
Si3 Si 0.99751(6) 0.31224(12) 0.60528(5) 0.0610(3) Uani 1 1 d .
Si4 Si 0.95223(6) 0.43522(10) 0.67535(4) 0.0508(3) Uani 1 1 d .
Si5 Si 0.53606(6) 0.14776(13) 0.43417(4) 0.0575(3) Uani 1 1 d .
Si6 Si 0.50492(6) 0.22570(11) 0.35096(4) 0.0527(3) Uani 1 1 d .
Si7 Si 0.72115(6) 0.15740(12) 0.28987(3) 0.0532(3) Uani 1 1 d .
Si8 Si 0.70646(6) 0.36215(10) 0.34434(3) 0.0484(3) Uani 1 1 d .
N1 N 0.87841(16) -0.0014(3) 0.62661(8) 0.0374(7) Uani 1 1 d .
N2 N 0.80745(14) 0.1541(2) 0.56940(8) 0.0353(7) Uani 1 1 d .
N3 N 0.66722(15) -0.0981(3) 0.39320(10) 0.0430(8) Uani 1 1 d .
N4 N 0.75490(15) 0.0925(3) 0.42819(8) 0.0400(7) Uani 1 1 d .
N5 N 0.77097(16) 0.2935(3) 0.66061(10) 0.0438(8) Uani 1 1 d .
N6 N 0.94433(16) 0.3289(3) 0.63896(10) 0.0473(8) Uani 1 1 d .
N7 N 0.55540(15) 0.1639(3) 0.38693(9) 0.0414(7) Uani 1 1 d .
N8 N 0.69947(16) 0.2176(3) 0.33253(9) 0.0410(7) Uani 1 1 d .
C1 C 0.8121(2) -0.1665(4) 0.64426(14) 0.0592(12) Uani 1 1 d .
H1A H 0.7975 -0.2190 0.6231 0.089 Uiso 1 1 calc R
H1B H 0.7809 -0.1619 0.6631 0.089 Uiso 1 1 calc R
H1C H 0.8512 -0.1957 0.6572 0.089 Uiso 1 1 calc R
C2 C 0.82264(19) -0.0462(3) 0.62768(10) 0.0394(8) Uani 1 1 d .
C3 C 0.76721(18) 0.0160(3) 0.61366(10) 0.0378(8) Uani 1 1 d .
H3 H 0.7316 0.0027 0.6273 0.045 Uiso 1 1 calc R
C4 C 0.75921(18) 0.0942(3) 0.58212(10) 0.0368(8) Uani 1 1 d .
C5 C 0.69228(19) 0.1133(4) 0.56498(12) 0.0477(10) Uani 1 1 d .
H5A H 0.6902 0.1831 0.5488 0.072 Uiso 1 1 calc R
H5B H 0.6653 0.1226 0.5861 0.072 Uiso 1 1 calc R
H5C H 0.6785 0.0465 0.5490 0.072 Uiso 1 1 calc R
C6 C 0.93290(19) -0.0766(3) 0.62879(11) 0.0413(9) Uani 1 1 d .
C7 C 0.9742(2) -0.0808(4) 0.66284(12) 0.0499(10) Uani 1 1 d .
C8 C 1.0258(2) -0.1562(4) 0.66400(15) 0.0597(12) Uani 1 1 d .
H8 H 1.0533 -0.1610 0.6870 0.072 Uiso 1 1 calc R
C9 C 1.0367(2) -0.2228(4) 0.63214(17) 0.0645(13) Uani 1 1 d .
H9 H 1.0712 -0.2740 0.6334 0.077 Uiso 1 1 calc R
C10 C 0.9971(2) -0.2151(4) 0.59807(15) 0.0585(12) Uani 1 1 d .
H10 H 1.0058 -0.2594 0.5760 0.070 Uiso 1 1 calc R
C11 C 0.9447(2) -0.1431(4) 0.59577(12) 0.0492(10) Uani 1 1 d .
C12 C 0.9650(3) -0.0109(5) 0.69910(14) 0.0764(17) Uani 1 1 d .
H12 H 0.9300 0.0439 0.6921 0.092 Uiso 1 1 calc R
C13 C 0.9452(4) -0.0870(7) 0.73236(18) 0.123(3) Uani 1 1 d .
H13A H 0.9053 -0.1238 0.7243 0.184 Uiso 1 1 calc R
H13B H 0.9410 -0.0390 0.7554 0.184 Uiso 1 1 calc R
H13C H 0.9767 -0.1466 0.7386 0.184 Uiso 1 1 calc R
C14 C 1.0225(4) 0.0634(7) 0.7125(2) 0.135(3) Uani 1 1 d .
H14A H 1.0576 0.0127 0.7207 0.203 Uiso 1 1 calc R
H14B H 1.0130 0.1124 0.7343 0.203 Uiso 1 1 calc R
H14C H 1.0334 0.1122 0.6908 0.203 Uiso 1 1 calc R
C15 C 0.9024(3) -0.1392(5) 0.55782(14) 0.0822(18) Uani 1 1 d .
H15 H 0.8683 -0.0825 0.5610 0.099 Uiso 1 1 calc R
C16 C 0.8730(4) -0.2581(9) 0.5485(2) 0.146(4) Uani 1 1 d .
H16A H 0.9045 -0.3106 0.5398 0.218 Uiso 1 1 calc R
H16B H 0.8391 -0.2498 0.5279 0.218 Uiso 1 1 calc R
H16C H 0.8567 -0.2896 0.5719 0.218 Uiso 1 1 calc R
C17 C 0.9374(4) -0.1007(6) 0.52330(16) 0.119(3) Uani 1 1 d .
H17A H 0.9581 -0.0267 0.5294 0.178 Uiso 1 1 calc R
H17B H 0.9080 -0.0917 0.5002 0.178 Uiso 1 1 calc R
H17C H 0.9685 -0.1591 0.5182 0.178 Uiso 1 1 calc R
C18 C 0.7287(3) -0.2489(4) 0.36098(17) 0.0731(15) Uani 1 1 d .
H18A H 0.6921 -0.2966 0.3643 0.110 Uiso 1 1 calc R
H18B H 0.7657 -0.2861 0.3740 0.110 Uiso 1 1 calc R
H18C H 0.7339 -0.2404 0.3332 0.110 Uiso 1 1 calc R
C19 C 0.7201(2) -0.1283(4) 0.37912(12) 0.0464(10) Uani 1 1 d .
C20 C 0.77347(19) -0.0566(4) 0.38068(11) 0.0457(9) Uani 1 1 d .
H20 H 0.7996 -0.0677 0.3603 0.055 Uiso 1 1 calc R
C21 C 0.79370(18) 0.0299(3) 0.40849(10) 0.0403(9) Uani 1 1 d .
C22 C 0.8640(2) 0.0432(5) 0.41548(15) 0.0646(13) Uani 1 1 d .
H22A H 0.8753 0.1243 0.4118 0.097 Uiso 1 1 calc R
H22B H 0.8842 -0.0053 0.3970 0.097 Uiso 1 1 calc R
H22C H 0.8777 0.0193 0.4421 0.097 Uiso 1 1 calc R
C23 C 0.62409(19) -0.1876(4) 0.40315(13) 0.0477(10) Uani 1 1 d .
C24 C 0.6353(2) -0.2451(4) 0.43907(13) 0.0551(11) Uani 1 1 d .
C25 C 0.5920(3) -0.3293(4) 0.44923(17) 0.0748(15) Uani 1 1 d .
H25 H 0.5989 -0.3689 0.4733 0.090 Uiso 1 1 calc R
C26 C 0.5401(3) -0.3548(5) 0.4246(2) 0.0832(17) Uani 1 1 d .
H26 H 0.5112 -0.4110 0.4319 0.100 Uiso 1 1 calc R
C27 C 0.5301(3) -0.2989(4) 0.38952(19) 0.0758(16) Uani 1 1 d .
H27 H 0.4944 -0.3180 0.3727 0.091 Uiso 1 1 calc R
C28 C 0.5709(2) -0.2145(4) 0.37764(15) 0.0576(12) Uani 1 1 d .
C29 C 0.6941(3) -0.2238(5) 0.46685(14) 0.0706(14) Uani 1 1 d .
H29 H 0.7155 -0.1545 0.4570 0.085 Uiso 1 1 calc R
C30 C 0.6792(3) -0.1964(5) 0.50879(15) 0.0858(18) Uani 1 1 d .
H30A H 0.6523 -0.1281 0.5086 0.129 Uiso 1 1 calc R
H30B H 0.7179 -0.1811 0.5250 0.129 Uiso 1 1 calc R
H30C H 0.6579 -0.2625 0.5194 0.129 Uiso 1 1 calc R
C31 C 0.7397(4) -0.3267(8) 0.4661(2) 0.153(4) Uani 1 1 d .
H31A H 0.7226 -0.3936 0.4789 0.230 Uiso 1 1 calc R
H31B H 0.7797 -0.3052 0.4799 0.230 Uiso 1 1 calc R
H31C H 0.7458 -0.3463 0.4391 0.230 Uiso 1 1 calc R
C32 C 0.5577(2) -0.1562(4) 0.33751(16) 0.0674(14) Uani 1 1 d .
H32 H 0.5847 -0.0860 0.3371 0.081 Uiso 1 1 calc R
C33 C 0.4905(3) -0.1168(6) 0.3307(3) 0.125(3) Uani 1 1 d .
H33A H 0.4635 -0.1843 0.3256 0.187 Uiso 1 1 calc R
H33B H 0.4860 -0.0648 0.3082 0.187 Uiso 1 1 calc R
H33C H 0.4786 -0.0760 0.3538 0.187 Uiso 1 1 calc R
C34 C 0.5742(4) -0.2362(6) 0.30425(19) 0.120(3) Uani 1 1 d .
H34A H 0.5493 -0.3070 0.3045 0.180 Uiso 1 1 calc R
H34B H 0.6184 -0.2560 0.3079 0.180 Uiso 1 1 calc R
H34C H 0.5653 -0.1965 0.2793 0.180 Uiso 1 1 calc R
C35 C 0.80493(18) 0.1944(3) 0.52990(10) 0.0372(8) Uani 1 1 d .
C36 C 0.78012(18) 0.1264(3) 0.49840(10) 0.0369(8) Uani 1 1 d .
H36 H 0.7620 0.0536 0.5032 0.044 Uiso 1 1 calc R
C37 C 0.78188(18) 0.1649(3) 0.45994(10) 0.0386(8) Uani 1 1 d .
C38 C 0.8090(2) 0.2718(4) 0.45266(12) 0.0519(11) Uani 1 1 d .
H38 H 0.8098 0.2989 0.4267 0.062 Uiso 1 1 calc R
C39 C 0.8352(2) 0.3385(4) 0.48390(12) 0.0565(12) Uani 1 1 d .
H39 H 0.8541 0.4105 0.4790 0.068 Uiso 1 1 calc R
C40 C 0.8335(2) 0.3001(3) 0.52178(11) 0.0473(10) Uani 1 1 d .
H40 H 0.8520 0.3456 0.5426 0.057 Uiso 1 1 calc R
C41 C 0.6769(3) 0.1318(5) 0.6942(2) 0.0909(19) Uani 1 1 d .
H41A H 0.6408 0.1833 0.6931 0.136 Uiso 1 1 calc R
H41B H 0.6751 0.0776 0.7159 0.136 Uiso 1 1 calc R
H41C H 0.6766 0.0885 0.6698 0.136 Uiso 1 1 calc R
C42 C 0.7408(3) 0.3143(5) 0.74534(16) 0.0831(18) Uani 1 1 d .
H42A H 0.7786 0.3599 0.7516 0.125 Uiso 1 1 calc R
H42B H 0.7332 0.2653 0.7676 0.125 Uiso 1 1 calc R
H42C H 0.7054 0.3664 0.7396 0.125 Uiso 1 1 calc R
C43 C 0.8156(3) 0.1161(4) 0.71705(14) 0.0615(12) Uani 1 1 d .
H43A H 0.8183 0.0570 0.6969 0.092 Uiso 1 1 calc R
H43B H 0.8071 0.0790 0.7416 0.092 Uiso 1 1 calc R
H43C H 0.8550 0.1583 0.7207 0.092 Uiso 1 1 calc R
C44 C 0.7650(3) 0.4571(5) 0.59498(14) 0.0776(16) Uani 1 1 d .
H44A H 0.8104 0.4580 0.5992 0.116 Uiso 1 1 calc R
H44B H 0.7500 0.5346 0.5874 0.116 Uiso 1 1 calc R
H44C H 0.7520 0.4020 0.5743 0.116 Uiso 1 1 calc R
C45 C 0.6458(3) 0.3853(5) 0.6291(2) 0.104(2) Uani 1 1 d .
H45A H 0.6402 0.3123 0.6148 0.155 Uiso 1 1 calc R
H45B H 0.6278 0.4487 0.6130 0.155 Uiso 1 1 calc R
H45C H 0.6251 0.3807 0.6532 0.155 Uiso 1 1 calc R
C46 C 0.7350(3) 0.5429(4) 0.67451(16) 0.0711(14) Uani 1 1 d .
H46A H 0.7077 0.5305 0.6953 0.107 Uiso 1 1 calc R
H46B H 0.7214 0.6117 0.6595 0.107 Uiso 1 1 calc R
H46C H 0.7778 0.5539 0.6859 0.107 Uiso 1 1 calc R
C47 C 1.0810(3) 0.2825(6) 0.6250(2) 0.112(3) Uani 1 1 d .
H47A H 1.0984 0.3513 0.6385 0.167 Uiso 1 1 calc R
H47B H 1.1058 0.2633 0.6034 0.167 Uiso 1 1 calc R
H47C H 1.0820 0.2175 0.6432 0.167 Uiso 1 1 calc R
C48 C 1.0003(4) 0.4427(5) 0.5719(2) 0.112(3) Uani 1 1 d .
H48A H 0.9580 0.4635 0.5617 0.168 Uiso 1 1 calc R
H48B H 1.0249 0.4237 0.5502 0.168 Uiso 1 1 calc R
H48C H 1.0195 0.5080 0.5865 0.168 Uiso 1 1 calc R
C49 C 0.9753(2) 0.1816(4) 0.57391(15) 0.0653(13) Uani 1 1 d .
H49A H 0.9820 0.1111 0.5895 0.098 Uiso 1 1 calc R
H49B H 1.0010 0.1792 0.5519 0.098 Uiso 1 1 calc R
H49C H 0.9314 0.1871 0.5642 0.098 Uiso 1 1 calc R
C50 C 1.0348(3) 0.4692(5) 0.69424(17) 0.0791(16) Uani 1 1 d .
H50A H 1.0556 0.3982 0.7038 0.119 Uiso 1 1 calc R
H50B H 1.0348 0.5252 0.7155 0.119 Uiso 1 1 calc R
H50C H 1.0570 0.5019 0.6732 0.119 Uiso 1 1 calc R
C51 C 0.9116(3) 0.3885(5) 0.71858(15) 0.0725(15) Uani 1 1 d .
H51A H 0.8668 0.3839 0.7113 0.109 Uiso 1 1 calc R
H51B H 0.9197 0.4448 0.7397 0.109 Uiso 1 1 calc R
H51C H 0.9271 0.3124 0.7274 0.109 Uiso 1 1 calc R
C52 C 0.9156(3) 0.5755(4) 0.65856(18) 0.0741(15) Uani 1 1 d .
H52A H 0.9351 0.6034 0.6357 0.111 Uiso 1 1 calc R
H52B H 0.9214 0.6327 0.6795 0.111 Uiso 1 1 calc R
H52C H 0.8710 0.5636 0.6517 0.111 Uiso 1 1 calc R
C53 C 0.6101(2) 0.1130(5) 0.46568(12) 0.0689(14) Uani 1 1 d .
H53A H 0.6274 0.0399 0.4571 0.103 Uiso 1 1 calc R
H53B H 0.6009 0.1059 0.4929 0.103 Uiso 1 1 calc R
H53C H 0.6404 0.1751 0.4634 0.103 Uiso 1 1 calc R
C54 C 0.4813(3) 0.0230(6) 0.44067(18) 0.097(2) Uani 1 1 d .
H54A H 0.4423 0.0357 0.4245 0.145 Uiso 1 1 calc R
H54B H 0.4728 0.0177 0.4681 0.145 Uiso 1 1 calc R
H54C H 0.5004 -0.0492 0.4328 0.145 Uiso 1 1 calc R
C55 C 0.5039(4) 0.2816(6) 0.45594(19) 0.106(2) Uani 1 1 d .
H55A H 0.5344 0.3442 0.4558 0.159 Uiso 1 1 calc R
H55B H 0.4950 0.2657 0.4828 0.159 Uiso 1 1 calc R
H55C H 0.4655 0.3047 0.4406 0.159 Uiso 1 1 calc R
C56 C 0.5327(2) 0.1904(5) 0.30200(13) 0.0647(13) Uani 1 1 d .
H56A H 0.5740 0.2240 0.3002 0.097 Uiso 1 1 calc R
H56B H 0.5036 0.2224 0.2814 0.097 Uiso 1 1 calc R
H56C H 0.5350 0.1063 0.2990 0.097 Uiso 1 1 calc R
C57 C 0.5007(3) 0.3890(4) 0.35432(17) 0.0774(16) Uani 1 1 d .
H57A H 0.4791 0.4107 0.3770 0.116 Uiso 1 1 calc R
H57B H 0.4780 0.4197 0.3307 0.116 Uiso 1 1 calc R
H57C H 0.5428 0.4211 0.3570 0.116 Uiso 1 1 calc R
C58 C 0.4216(2) 0.1755(5) 0.35084(18) 0.0838(17) Uani 1 1 d .
H58A H 0.4202 0.0909 0.3496 0.126 Uiso 1 1 calc R
H58B H 0.3971 0.2077 0.3282 0.126 Uiso 1 1 calc R
H58C H 0.4045 0.2018 0.3747 0.126 Uiso 1 1 calc R
C59 C 0.6856(3) 0.0093(4) 0.28329(14) 0.0657(13) Uani 1 1 d .
H59A H 0.7009 -0.0403 0.3051 0.099 Uiso 1 1 calc R
H59B H 0.6970 -0.0243 0.2589 0.099 Uiso 1 1 calc R
H59C H 0.6403 0.0155 0.2825 0.099 Uiso 1 1 calc R
C60 C 0.8084(3) 0.1428(6) 0.29015(17) 0.0873(18) Uani 1 1 d .
H60A H 0.8276 0.2194 0.2933 0.131 Uiso 1 1 calc R
H60B H 0.8186 0.1086 0.2655 0.131 Uiso 1 1 calc R
H60C H 0.8240 0.0930 0.3118 0.131 Uiso 1 1 calc R
C61 C 0.6932(3) 0.2397(5) 0.24414(14) 0.0865(19) Uani 1 1 d .
H61A H 0.6477 0.2395 0.2410 0.130 Uiso 1 1 calc R
H61B H 0.7093 0.2027 0.2215 0.130 Uiso 1 1 calc R
H61C H 0.7082 0.3196 0.2462 0.130 Uiso 1 1 calc R
C62 C 0.7901(2) 0.4171(4) 0.34712(15) 0.0671(13) Uani 1 1 d .
H62A H 0.8176 0.3607 0.3611 0.101 Uiso 1 1 calc R
H62B H 0.7930 0.4912 0.3610 0.101 Uiso 1 1 calc R
H62C H 0.8027 0.4277 0.3207 0.101 Uiso 1 1 calc R
C63 C 0.6769(2) 0.3824(4) 0.39429(13) 0.0575(11) Uani 1 1 d .
H63A H 0.6336 0.3568 0.3935 0.086 Uiso 1 1 calc R
H63B H 0.6796 0.4642 0.4016 0.086 Uiso 1 1 calc R
H63C H 0.7024 0.3365 0.4135 0.086 Uiso 1 1 calc R
C64 C 0.6595(3) 0.4622(4) 0.30993(17) 0.0828(18) Uani 1 1 d .
H64A H 0.6766 0.4617 0.2846 0.124 Uiso 1 1 calc R
H64B H 0.6613 0.5409 0.3205 0.124 Uiso 1 1 calc R
H64C H 0.6162 0.4360 0.3068 0.124 Uiso 1 1 calc R

loop_
_atom_site_aniso_label
_atom_site_aniso_U_11
_atom_site_aniso_U_22
_atom_site_aniso_U_33
_atom_site_aniso_U_23
_atom_site_aniso_U_13
_atom_site_aniso_U_12
Nd1 0.03181(12) 0.03641(12) 0.03377(11) -0.00427(8) 0.00048(8) -0.00161(8)
Nd2 0.03077(12) 0.04168(13) 0.03365(11) -0.00107(8) 0.00018(8) -0.00156(8)
Si1 0.0544(8) 0.0534(7) 0.0600(7) -0.0026(6) 0.0257(6) -0.0015(6)
Si2 0.0437(7) 0.0489(7) 0.0622(7) -0.0073(5) 0.0067(6) 0.0062(5)
Si3 0.0396(7) 0.0529(7) 0.0924(10) -0.0068(7) 0.0167(7) -0.0058(6)
Si4 0.0401(6) 0.0430(6) 0.0674(7) -0.0056(5) -0.0072(6) -0.0056(5)
Si5 0.0360(6) 0.0889(9) 0.0484(6) 0.0044(6) 0.0088(5) -0.0019(6)
Si6 0.0379(6) 0.0594(7) 0.0587(7) 0.0029(6) -0.0062(5) 0.0064(6)
Si7 0.0477(7) 0.0728(8) 0.0400(6) -0.0045(6) 0.0084(5) -0.0055(6)
Si8 0.0472(7) 0.0447(6) 0.0522(6) 0.0080(5) -0.0021(5) -0.0050(5)
N1 0.0466(19) 0.0391(17) 0.0250(13) 0.0041(12) -0.0054(13) 0.0048(15)
N2 0.0362(17) 0.0356(16) 0.0330(14) -0.0010(12) -0.0030(13) -0.0029(13)
N3 0.0361(18) 0.0432(18) 0.0484(18) 0.0002(14) -0.0038(14) -0.0024(14)
N4 0.0354(17) 0.0490(19) 0.0350(15) 0.0013(13) 0.0004(13) -0.0072(15)
N5 0.0369(18) 0.0438(18) 0.0518(19) -0.0086(15) 0.0107(15) -0.0014(15)
N6 0.0365(18) 0.0438(18) 0.060(2) -0.0002(16) -0.0062(16) -0.0065(15)
N7 0.0298(16) 0.0509(19) 0.0435(17) 0.0012(14) 0.0033(13) -0.0009(14)
N8 0.0418(19) 0.0465(19) 0.0350(16) 0.0038(13) 0.0049(14) -0.0014(15)
C1 0.060(3) 0.048(2) 0.070(3) 0.018(2) 0.011(2) 0.000(2)
C2 0.044(2) 0.038(2) 0.0372(18) 0.0023(15) 0.0084(17) -0.0008(17)
C3 0.035(2) 0.040(2) 0.0382(18) -0.0022(15) 0.0022(16) -0.0051(16)
C4 0.036(2) 0.0350(19) 0.0391(18) -0.0073(15) -0.0006(16) -0.0042(16)
C5 0.035(2) 0.056(2) 0.051(2) 0.0009(19) -0.0012(18) 0.0001(19)
C6 0.041(2) 0.036(2) 0.047(2) 0.0039(16) 0.0076(17) 0.0032(17)
C7 0.038(2) 0.054(2) 0.057(2) 0.004(2) -0.0004(19) 0.0035(19)
C8 0.042(3) 0.060(3) 0.076(3) 0.006(2) -0.004(2) 0.006(2)
C9 0.039(2) 0.056(3) 0.099(4) 0.015(3) 0.010(3) 0.007(2)
C10 0.054(3) 0.049(3) 0.076(3) -0.002(2) 0.025(2) 0.005(2)
C11 0.052(3) 0.045(2) 0.052(2) 0.0004(18) 0.011(2) 0.0009(19)
C12 0.065(3) 0.102(4) 0.057(3) -0.012(3) -0.019(3) 0.034(3)
C13 0.142(7) 0.170(7) 0.057(3) 0.001(4) 0.015(4) 0.030(6)
C14 0.115(7) 0.133(6) 0.149(7) -0.077(6) -0.040(5) 0.007(5)
C15 0.094(4) 0.108(4) 0.044(3) -0.017(3) 0.000(3) 0.037(4)
C16 0.114(7) 0.234(10) 0.085(5) -0.037(6) -0.010(4) -0.072(7)
C17 0.202(9) 0.106(5) 0.050(3) -0.002(3) 0.024(4) 0.013(5)
C18 0.064(3) 0.062(3) 0.095(4) -0.031(3) 0.014(3) -0.008(3)
C19 0.040(2) 0.053(2) 0.045(2) -0.0109(18) -0.0031(18) 0.0008(19)
C20 0.041(2) 0.058(2) 0.0390(19) -0.0013(18) 0.0062(17) -0.0013(19)
C21 0.031(2) 0.052(2) 0.0378(19) 0.0066(17) 0.0030(16) -0.0062(17)
C22 0.036(2) 0.084(3) 0.074(3) -0.008(3) 0.005(2) -0.013(2)
C23 0.034(2) 0.045(2) 0.064(3) -0.0073(19) 0.0030(19) -0.0051(18)
C24 0.053(3) 0.053(2) 0.059(3) -0.002(2) 0.003(2) -0.007(2)
C25 0.083(4) 0.061(3) 0.081(3) 0.011(3) 0.014(3) -0.013(3)
C26 0.074(4) 0.062(3) 0.114(5) 0.005(3) 0.010(4) -0.027(3)
C27 0.054(3) 0.056(3) 0.114(5) -0.007(3) -0.013(3) -0.025(2)
C28 0.041(2) 0.041(2) 0.088(3) -0.007(2) -0.007(2) -0.0019(19)
C29 0.070(4) 0.079(4) 0.061(3) 0.002(3) -0.006(3) -0.001(3)
C30 0.116(5) 0.081(4) 0.059(3) 0.003(3) -0.001(3) -0.007(4)
C31 0.119(7) 0.200(8) 0.129(6) -0.071(6) -0.061(5) 0.081(7)
C32 0.055(3) 0.050(3) 0.090(4) 0.000(3) -0.031(3) -0.002(2)
C33 0.072(5) 0.119(6) 0.174(8) 0.051(5) -0.038(5) -0.002(4)
C34 0.178(9) 0.092(5) 0.080(4) -0.001(4) -0.042(5) 0.018(5)
C35 0.038(2) 0.0357(19) 0.0369(18) 0.0011(15) -0.0012(16) -0.0024(16)
C36 0.036(2) 0.0331(18) 0.0408(19) -0.0003(15) 0.0011(16) -0.0060(16)
C37 0.034(2) 0.043(2) 0.0380(19) 0.0010(16) -0.0029(16) -0.0033(17)
C38 0.060(3) 0.055(3) 0.039(2) 0.0120(18) -0.0032(19) -0.017(2)
C39 0.068(3) 0.048(2) 0.053(2) 0.0086(19) -0.001(2) -0.020(2)
C40 0.055(3) 0.044(2) 0.041(2) -0.0041(17) -0.0061(19) -0.0139(19)
C41 0.064(4) 0.092(4) 0.121(5) 0.011(4) 0.034(4) -0.022(3)
C42 0.115(5) 0.072(3) 0.070(3) -0.008(3) 0.048(3) 0.015(3)
C43 0.078(4) 0.054(3) 0.055(3) 0.002(2) 0.018(2) 0.005(2)
C44 0.105(5) 0.069(3) 0.060(3) 0.006(2) 0.012(3) 0.019(3)
C45 0.047(3) 0.084(4) 0.175(7) -0.017(4) -0.010(4) 0.014(3)
C46 0.089(4) 0.046(3) 0.081(3) -0.010(2) 0.025(3) 0.008(3)
C47 0.040(3) 0.126(6) 0.170(7) -0.058(5) 0.015(4) -0.003(3)
C48 0.129(6) 0.068(4) 0.151(6) 0.011(4) 0.076(5) -0.019(4)
C49 0.058(3) 0.068(3) 0.073(3) -0.010(2) 0.021(2) -0.003(2)
C50 0.055(3) 0.081(4) 0.097(4) -0.020(3) -0.015(3) -0.014(3)
C51 0.069(4) 0.080(4) 0.066(3) 0.000(3) -0.007(3) -0.014(3)
C52 0.066(3) 0.048(3) 0.107(4) -0.006(3) 0.001(3) 0.000(2)
C53 0.050(3) 0.120(4) 0.038(2) 0.012(2) 0.007(2) -0.008(3)
C54 0.060(4) 0.147(6) 0.083(4) 0.037(4) 0.008(3) -0.030(4)
C55 0.101(5) 0.142(6) 0.079(4) -0.012(4) 0.033(4) 0.041(5)
C56 0.064(3) 0.079(3) 0.047(2) 0.004(2) -0.015(2) -0.001(3)
C57 0.071(4) 0.071(3) 0.088(4) 0.006(3) -0.005(3) 0.015(3)
C58 0.040(3) 0.107(4) 0.101(4) 0.011(4) -0.008(3) 0.004(3)
C59 0.075(4) 0.067(3) 0.055(3) -0.013(2) 0.005(2) 0.002(3)
C60 0.050(3) 0.139(5) 0.075(3) -0.031(4) 0.018(3) -0.005(3)
C61 0.102(5) 0.113(4) 0.045(3) 0.010(3) 0.007(3) -0.035(4)
C62 0.061(3) 0.067(3) 0.074(3) 0.011(3) 0.008(3) -0.019(3)
C63 0.060(3) 0.048(2) 0.064(3) -0.012(2) 0.001(2) 0.002(2)
C64 0.093(4) 0.057(3) 0.093(4) 0.022(3) -0.024(3) 0.004(3)

loop_
_atom_type_symbol
_atom_type_description
_atom_type_scat_dispersion_real
_atom_type_scat_dispersion_imag
_atom_type_scat_source
C C 0.0033 0.0016 'International Tables Vol C Tables 4.2.6.8 and 6.1.1.4'
H H 0.0000 0.0000 'International Tables Vol C Tables 4.2.6.8 and 6.1.1.4'
N N 0.0061 0.0033 'International Tables Vol C Tables 4.2.6.8 and 6.1.1.4'
Si Si 0.0817 0.0704 'International Tables Vol C Tables 4.2.6.8 and 6.1.1.4'
Nd Nd -0.1943 3.0179 'International Tables Vol C Tables 4.2.6.8 and 6.1.1.4'

loop_
_geom_angle_atom_site_label_1
_geom_angle_atom_site_label_2
_geom_angle_atom_site_label_3
_geom_angle
N6 Nd1 N5 111.90(12)
N6 Nd1 N2 121.59(11)
N5 Nd1 N2 100.58(11)
N6 Nd1 N1 115.04(12)
N5 Nd1 N1 126.78(11)
N2 Nd1 N1 74.93(9)
N6 Nd1 C4 148.90(12)
N5 Nd1 C4 83.55(11)
N2 Nd1 C4 27.39(10)
N1 Nd1 C4 68.86(10)
N6 Nd1 C2 139.90(12)
N5 Nd1 C2 103.45(11)
N2 Nd1 C2 67.14(10)
N1 Nd1 C2 25.06(11)
C4 Nd1 C2 50.97(10)
N6 Nd1 Si1 119.63(9)
N5 Nd1 Si1 27.61(8)
N2 Nd1 Si1 111.73(8)
N1 Nd1 Si1 103.79(8)
C4 Nd1 Si1 86.84(8)
C2 Nd1 Si1 84.61(8)
N6 Nd1 Si3 25.99(9)
N5 Nd1 Si3 134.62(8)
N2 Nd1 Si3 99.70(8)
N1 Nd1 Si3 97.59(8)
C4 Nd1 Si3 126.41(8)
C2 Nd1 Si3 121.82(8)
Si1 Nd1 Si3 145.53(3)
N8 Nd2 N7 109.15(11)
N8 Nd2 N3 127.72(11)
N7 Nd2 N3 107.07(11)
N8 Nd2 N4 100.34(11)
N7 Nd2 N4 135.97(11)
N3 Nd2 N4 77.23(10)
N8 Nd2 C19 105.51(11)
N7 Nd2 C19 130.40(11)
N3 Nd2 C19 24.82(11)
N4 Nd2 C19 67.43(10)
N8 Nd2 C21 89.01(11)
N7 Nd2 C21 158.88(10)
N3 Nd2 C21 67.07(10)
N4 Nd2 C21 24.79(10)
C19 Nd2 C21 49.35(11)
N8 Nd2 Si8 28.37(8)
N7 Nd2 Si8 97.07(8)
N3 Nd2 Si8 153.13(9)
N4 Nd2 Si8 93.68(7)
C19 Nd2 Si8 128.48(9)
C21 Nd2 Si8 94.15(7)
N8 Nd2 Si5 132.99(9)
N7 Nd2 Si5 28.65(8)
N3 Nd2 Si5 94.88(9)
N4 Nd2 Si5 108.69(8)
C19 Nd2 Si5 119.40(9)
C21 Nd2 Si5 130.24(7)
Si8 Nd2 Si5 111.98(4)
N5 Si1 C42 115.3(2)
N5 Si1 C43 107.83(19)
C42 Si1 C43 105.9(3)
N5 Si1 C41 115.1(2)
C42 Si1 C41 105.4(3)
C43 Si1 C41 106.6(3)
N5 Si1 Nd1 39.18(11)
C42 Si1 Nd1 134.8(2)
C43 Si1 Nd1 69.56(15)
C41 Si1 Nd1 119.2(2)
N5 Si2 C44 109.4(2)
N5 Si2 C45 113.3(2)
C44 Si2 C45 107.5(3)
N5 Si2 C46 114.2(2)
C44 Si2 C46 107.4(2)
C45 Si2 C46 104.8(3)
N6 Si3 C49 109.0(2)
N6 Si3 C47 116.7(3)
C49 Si3 C47 104.1(3)
N6 Si3 C48 112.3(3)
C49 Si3 C48 107.8(3)
C47 Si3 C48 106.3(4)
N6 Si3 Nd1 36.86(11)
C49 Si3 Nd1 72.41(16)
C47 Si3 Nd1 131.9(3)
C48 Si3 Nd1 120.7(2)
N6 Si4 C52 111.9(2)
N6 Si4 C51 110.1(2)
C52 Si4 C51 106.3(3)
N6 Si4 C50 115.0(2)
C52 Si4 C50 106.7(3)
C51 Si4 C50 106.3(3)
N7 Si5 C55 114.6(2)
N7 Si5 C54 113.6(2)
C55 Si5 C54 108.9(3)
N7 Si5 C53 107.53(19)
C55 Si5 C53 105.6(3)
C54 Si5 C53 106.0(3)
N7 Si5 Nd2 40.90(11)
C55 Si5 Nd2 130.8(2)
C54 Si5 Nd2 120.0(2)
C53 Si5 Nd2 66.97(15)
N7 Si6 C56 108.77(19)
N7 Si6 C58 114.4(2)
C56 Si6 C58 108.0(3)
N7 Si6 C57 113.5(2)
C56 Si6 C57 107.0(3)
C58 Si6 C57 104.8(3)
N8 Si7 C59 109.3(2)
N8 Si7 C60 112.1(2)
C59 Si7 C60 108.4(3)
N8 Si7 C61 114.6(2)
C59 Si7 C61 105.1(2)
C60 Si7 C61 107.0(3)
N8 Si8 C64 114.5(2)
N8 Si8 C63 107.67(18)
C64 Si8 C63 106.8(3)
N8 Si8 C62 113.4(2)
C64 Si8 C62 106.3(3)
C63 Si8 C62 107.8(2)
N8 Si8 Nd2 40.01(10)
C64 Si8 Nd2 127.5(2)
C63 Si8 Nd2 67.67(14)
C62 Si8 Nd2 125.43(16)
C2 N1 C6 120.0(3)
C2 N1 Nd1 101.5(2)
C6 N1 Nd1 137.5(2)
C4 N2 C35 120.5(3)
C4 N2 Nd1 97.4(2)
C35 N2 Nd1 138.2(2)
C19 N3 C23 119.3(3)
C19 N3 Nd2 104.4(3)
C23 N3 Nd2 134.9(3)
C21 N4 C37 117.7(3)
C21 N4 Nd2 104.0(2)
C37 N4 Nd2 132.9(2)
Si2 N5 Si1 123.5(2)
Si2 N5 Nd1 123.28(18)
Si1 N5 Nd1 113.21(16)
Si3 N6 Si4 122.3(2)
Si3 N6 Nd1 117.15(17)
Si4 N6 Nd1 120.44(19)
Si5 N7 Si6 122.1(2)
Si5 N7 Nd2 110.45(15)
Si6 N7 Nd2 127.15(17)
Si8 N8 Si7 124.51(19)
Si8 N8 Nd2 111.62(15)
Si7 N8 Nd2 123.84(17)
C2 C1 H1A 109.5
C2 C1 H1B 109.5
H1A C1 H1B 109.5
C2 C1 H1C 109.5
H1A C1 H1C 109.5
H1B C1 H1C 109.5
N1 C2 C3 122.0(3)
N1 C2 C1 122.4(4)
C3 C2 C1 115.6(4)
N1 C2 Nd1 53.44(19)
C3 C2 Nd1 73.8(2)
C1 C2 Nd1 154.8(3)
C4 C3 C2 128.2(4)
C4 C3 H3 115.9
C2 C3 H3 115.9
N2 C4 C3 122.0(3)
N2 C4 C5 121.9(3)
C3 C4 C5 115.9(3)
N2 C4 Nd1 55.21(17)
C3 C4 Nd1 78.5(2)
C5 C4 Nd1 140.2(3)
C4 C5 H5A 109.5
C4 C5 H5B 109.5
H5A C5 H5B 109.5
C4 C5 H5C 109.5
H5A C5 H5C 109.5
H5B C5 H5C 109.5
C7 C6 C11 120.3(4)
C7 C6 N1 120.7(3)
C11 C6 N1 118.9(3)
C6 C7 C8 119.0(4)
C6 C7 C12 123.2(4)
C8 C7 C12 117.8(4)
C9 C8 C7 120.8(4)
C9 C8 H8 119.6
C7 C8 H8 119.6
C8 C9 C10 120.0(4)
C8 C9 H9 120.0
C10 C9 H9 120.0
C9 C10 C11 121.2(4)
C9 C10 H10 119.4
C11 C10 H10 119.4
C10 C11 C6 118.6(4)
C10 C11 C15 119.0(4)
C6 C11 C15 122.4(4)
C7 C12 C13 112.1(5)
C7 C12 C14 112.4(5)
C13 C12 C14 111.4(5)
C7 C12 H12 106.8
C13 C12 H12 106.8
C14 C12 H12 106.8
C12 C13 H13A 109.5
C12 C13 H13B 109.5
H13A C13 H13B 109.5
C12 C13 H13C 109.5
H13A C13 H13C 109.5
H13B C13 H13C 109.5
C12 C14 H14A 109.5
C12 C14 H14B 109.5
H14A C14 H14B 109.5
C12 C14 H14C 109.5
H14A C14 H14C 109.5
H14B C14 H14C 109.5
C11 C15 C17 112.1(6)
C11 C15 C16 110.9(5)
C17 C15 C16 108.7(5)
C11 C15 H15 108.4
C17 C15 H15 108.4
C16 C15 H15 108.4
C15 C16 H16A 109.5
C15 C16 H16B 109.5
H16A C16 H16B 109.5
C15 C16 H16C 109.5
H16A C16 H16C 109.5
H16B C16 H16C 109.5
C15 C17 H17A 109.5
C15 C17 H17B 109.5
H17A C17 H17B 109.5
C15 C17 H17C 109.5
H17A C17 H17C 109.5
H17B C17 H17C 109.5
C19 C18 H18A 109.5
C19 C18 H18B 109.5
H18A C18 H18B 109.5
C19 C18 H18C 109.5
H18A C18 H18C 109.5
H18B C18 H18C 109.5
N3 C19 C20 123.7(4)
N3 C19 C18 121.6(4)
C20 C19 C18 114.6(4)
N3 C19 Nd2 50.8(2)
C20 C19 Nd2 79.4(2)
C18 C19 Nd2 153.6(3)
C19 C20 C21 129.5(4)
C19 C20 H20 115.3
C21 C20 H20 115.3
N4 C21 C20 123.5(4)
N4 C21 C22 121.7(4)
C20 C21 C22 114.8(4)
N4 C21 Nd2 51.24(18)
C20 C21 Nd2 78.1(2)
C22 C21 Nd2 155.0(3)
C21 C22 H22A 109.5
C21 C22 H22B 109.5
H22A C22 H22B 109.5
C21 C22 H22C 109.5
H22A C22 H22C 109.5
H22B C22 H22C 109.5
C24 C23 C28 120.6(4)
C24 C23 N3 118.7(4)
C28 C23 N3 120.7(4)
C23 C24 C25 118.5(4)
C23 C24 C29 122.6(4)
C25 C24 C29 118.8(4)
C26 C25 C24 120.9(5)
C26 C25 H25 119.5
C24 C25 H25 119.5
C27 C26 C25 119.9(5)
C27 C26 H26 120.0
C25 C26 H26 120.0
C26 C27 C28 122.2(5)
C26 C27 H27 118.9
C28 C27 H27 118.9
C27 C28 C23 117.9(5)
C27 C28 C32 119.7(4)
C23 C28 C32 122.4(4)
C24 C29 C30 112.8(5)
C24 C29 C31 111.0(5)
C30 C29 C31 111.1(5)
C24 C29 H29 107.2
C30 C29 H29 107.2
C31 C29 H29 107.2
C29 C30 H30A 109.5
C29 C30 H30B 109.5
H30A C30 H30B 109.5
C29 C30 H30C 109.5
H30A C30 H30C 109.5
H30B C30 H30C 109.5
C29 C31 H31A 109.5
C29 C31 H31B 109.5
H31A C31 H31B 109.5
C29 C31 H31C 109.5
H31A C31 H31C 109.5
H31B C31 H31C 109.5
C33 C32 C34 110.2(5)
C33 C32 C28 111.6(5)
C34 C32 C28 111.6(4)
C33 C32 H32 107.7
C34 C32 H32 107.7
C28 C32 H32 107.7
C32 C33 H33A 109.5
C32 C33 H33B 109.5
H33A C33 H33B 109.5
C32 C33 H33C 109.5
H33A C33 H33C 109.5
H33B C33 H33C 109.5
C32 C34 H34A 109.5
C32 C34 H34B 109.5
H34A C34 H34B 109.5
C32 C34 H34C 109.5
H34A C34 H34C 109.5
H34B C34 H34C 109.5
C36 C35 C40 118.3(3)
C36 C35 N2 122.0(3)
C40 C35 N2 119.3(3)
C37 C36 C35 120.8(3)
C37 C36 H36 119.6
C35 C36 H36 119.6
C38 C37 C36 119.8(3)
C38 C37 N4 121.2(3)
C36 C37 N4 119.0(3)
C37 C38 C39 119.6(4)
C37 C38 H38 120.2
C39 C38 H38 120.2
C40 C39 C38 120.4(4)
C40 C39 H39 119.8
C38 C39 H39 119.8
C39 C40 C35 121.0(4)
C39 C40 H40 119.5
C35 C40 H40 119.5
Si1 C41 H41A 109.5
Si1 C41 H41B 109.5
H41A C41 H41B 109.5
Si1 C41 H41C 109.5
H41A C41 H41C 109.5
H41B C41 H41C 109.5
Si1 C42 H42A 109.5
Si1 C42 H42B 109.5
H42A C42 H42B 109.5
Si1 C42 H42C 109.5
H42A C42 H42C 109.5
H42B C42 H42C 109.5
Si1 C43 H43A 109.5
Si1 C43 H43B 109.5
H43A C43 H43B 109.5
Si1 C43 H43C 109.5
H43A C43 H43C 109.5
H43B C43 H43C 109.5
Si2 C44 H44A 109.5
Si2 C44 H44B 109.5
H44A C44 H44B 109.5
Si2 C44 H44C 109.5
H44A C44 H44C 109.5
H44B C44 H44C 109.5
Si2 C45 H45A 109.5
Si2 C45 H45B 109.5
H45A C45 H45B 109.5
Si2 C45 H45C 109.5
H45A C45 H45C 109.5
H45B C45 H45C 109.5
Si2 C46 H46A 109.5
Si2 C46 H46B 109.5
H46A C46 H46B 109.5
Si2 C46 H46C 109.5
H46A C46 H46C 109.5
H46B C46 H46C 109.5
Si3 C47 H47A 109.5
Si3 C47 H47B 109.5
H47A C47 H47B 109.5
Si3 C47 H47C 109.5
H47A C47 H47C 109.5
H47B C47 H47C 109.5
Si3 C48 H48A 109.5
Si3 C48 H48B 109.5
H48A C48 H48B 109.5
Si3 C48 H48C 109.5
H48A C48 H48C 109.5
H48B C48 H48C 109.5
Si3 C49 H49A 109.5
Si3 C49 H49B 109.5
H49A C49 H49B 109.5
Si3 C49 H49C 109.5
H49A C49 H49C 109.5
H49B C49 H49C 109.5
Si4 C50 H50A 109.5
Si4 C50 H50B 109.5
H50A C50 H50B 109.5
Si4 C50 H50C 109.5
H50A C50 H50C 109.5
H50B C50 H50C 109.5
Si4 C51 H51A 109.5
Si4 C51 H51B 109.5
H51A C51 H51B 109.5
Si4 C51 H51C 109.5
H51A C51 H51C 109.5
H51B C51 H51C 109.5
Si4 C52 H52A 109.5
Si4 C52 H52B 109.5
H52A C52 H52B 109.5
Si4 C52 H52C 109.5
H52A C52 H52C 109.5
H52B C52 H52C 109.5
Si5 C53 H53A 109.5
Si5 C53 H53B 109.5
H53A C53 H53B 109.5
Si5 C53 H53C 109.5
H53A C53 H53C 109.5
H53B C53 H53C 109.5
Si5 C54 H54A 109.5
Si5 C54 H54B 109.5
H54A C54 H54B 109.5
Si5 C54 H54C 109.5
H54A C54 H54C 109.5
H54B C54 H54C 109.5
Si5 C55 H55A 109.5
Si5 C55 H55B 109.5
H55A C55 H55B 109.5
Si5 C55 H55C 109.5
H55A C55 H55C 109.5
H55B C55 H55C 109.5
Si6 C56 H56A 109.5
Si6 C56 H56B 109.5
H56A C56 H56B 109.5
Si6 C56 H56C 109.5
H56A C56 H56C 109.5
H56B C56 H56C 109.5
Si6 C57 H57A 109.5
Si6 C57 H57B 109.5
H57A C57 H57B 109.5
Si6 C57 H57C 109.5
H57A C57 H57C 109.5
H57B C57 H57C 109.5
Si6 C58 H58A 109.5
Si6 C58 H58B 109.5
H58A C58 H58B 109.5
Si6 C58 H58C 109.5
H58A C58 H58C 109.5
H58B C58 H58C 109.5
Si7 C59 H59A 109.5
Si7 C59 H59B 109.5
H59A C59 H59B 109.5
Si7 C59 H59C 109.5
H59A C59 H59C 109.5
H59B C59 H59C 109.5
Si7 C60 H60A 109.5
Si7 C60 H60B 109.5
H60A C60 H60B 109.5
Si7 C60 H60C 109.5
H60A C60 H60C 109.5
H60B C60 H60C 109.5
Si7 C61 H61A 109.5
Si7 C61 H61B 109.5
H61A C61 H61B 109.5
Si7 C61 H61C 109.5
H61A C61 H61C 109.5
H61B C61 H61C 109.5
Si8 C62 H62A 109.5
Si8 C62 H62B 109.5
H62A C62 H62B 109.5
Si8 C62 H62C 109.5
H62A C62 H62C 109.5
H62B C62 H62C 109.5
Si8 C63 H63A 109.5
Si8 C63 H63B 109.5
H63A C63 H63B 109.5
Si8 C63 H63C 109.5
H63A C63 H63C 109.5
H63B C63 H63C 109.5
Si8 C64 H64A 109.5
Si8 C64 H64B 109.5
H64A C64 H64B 109.5
Si8 C64 H64C 109.5
H64A C64 H64C 109.5
H64B C64 H64C 109.5

loop_
_geom_bond_atom_site_label_1
_geom_bond_atom_site_label_2
_geom_bond_distance
Nd1 N6 2.325(3)
Nd1 N5 2.341(3)
Nd1 N2 2.397(3)
Nd1 N1 2.469(3)
Nd1 C4 2.895(3)
Nd1 C2 3.012(4)
Nd1 Si1 3.4057(12)
Nd1 Si3 3.4486(13)
Nd2 N8 2.310(3)
Nd2 N7 2.336(3)
Nd2 N3 2.426(3)
Nd2 N4 2.463(3)
Nd2 C19 3.034(4)
Nd2 C21 3.065(4)
Nd2 Si8 3.3402(12)
Nd2 Si5 3.3432(13)
Si1 N5 1.717(4)
Si1 C42 1.868(5)
Si1 C43 1.873(5)
Si1 C41 1.875(6)
Si2 N5 1.706(3)
Si2 C44 1.864(5)
Si2 C45 1.867(6)
Si2 C46 1.872(5)
Si3 N6 1.698(4)
Si3 C49 1.876(5)
Si3 C47 1.883(6)
Si3 C48 1.884(6)
Si4 N6 1.737(4)
Si4 C52 1.855(5)
Si4 C51 1.857(6)
Si4 C50 1.868(5)
Si5 N7 1.711(3)
Si5 C55 1.862(6)
Si5 C54 1.873(6)
Si5 C53 1.878(5)
Si6 N7 1.715(3)
Si6 C56 1.868(5)
Si6 C58 1.872(5)
Si6 C57 1.876(5)
Si7 N8 1.712(3)
Si7 C59 1.864(5)
Si7 C60 1.872(6)
Si7 C61 1.876(5)
Si8 N8 1.707(3)
Si8 C64 1.869(5)
Si8 C63 1.885(5)
Si8 C62 1.892(5)
N1 C2 1.302(5)
N1 C6 1.446(5)
N2 C4 1.343(5)
N2 C35 1.422(4)
N3 C19 1.315(5)
N3 C23 1.440(5)
N4 C21 1.324(5)
N4 C37 1.444(5)
C1 C2 1.514(5)
C1 H1A 0.9700
C1 H1B 0.9700
C1 H1C 0.9700
C2 C3 1.429(5)
C3 C4 1.400(5)
C3 H3 0.9400
C4 C5 1.514(5)
C5 H5A 0.9700
C5 H5B 0.9700
C5 H5C 0.9700
C6 C7 1.398(6)
C6 C11 1.402(6)
C7 C8 1.399(6)
C7 C12 1.502(6)
C8 C9 1.366(7)
C8 H8 0.9400
C9 C10 1.380(7)
C9 H9 0.9400
C10 C11 1.389(6)
C10 H10 0.9400
C11 C15 1.514(6)
C12 C13 1.521(9)
C12 C14 1.532(9)
C12 H12 0.9900
C13 H13A 0.9700
C13 H13B 0.9700
C13 H13C 0.9700
C14 H14A 0.9700
C14 H14B 0.9700
C14 H14C 0.9700
C15 C17 1.516(9)
C15 C16 1.521(9)
C15 H15 0.9900
C16 H16A 0.9700
C16 H16B 0.9700
C16 H16C 0.9700
C17 H17A 0.9700
C17 H17B 0.9700
C17 H17C 0.9700
C18 C19 1.531(6)
C18 H18A 0.9700
C18 H18B 0.9700
C18 H18C 0.9700
C19 C20 1.402(6)
C20 C21 1.413(5)
C20 H20 0.9400
C21 C22 1.509(5)
C22 H22A 0.9700
C22 H22B 0.9700
C22 H22C 0.9700
C23 C24 1.394(6)
C23 C28 1.405(6)
C24 C25 1.401(7)
C24 C29 1.527(7)
C25 C26 1.365(8)
C25 H25 0.9400
C26 C27 1.358(8)
C26 H26 0.9400
C27 C28 1.386(7)
C27 H27 0.9400
C28 C32 1.529(7)
C29 C30 1.527(7)
C29 C31 1.532(8)
C29 H29 0.9900
C30 H30A 0.9700
C30 H30B 0.9700
C30 H30C 0.9700
C31 H31A 0.9700
C31 H31B 0.9700
C31 H31C 0.9700
C32 C33 1.505(8)
C32 C34 1.524(8)
C32 H32 0.9900
C33 H33A 0.9700
C33 H33B 0.9700
C33 H33C 0.9700
C34 H34A 0.9700
C34 H34B 0.9700
C34 H34C 0.9700
C35 C36 1.394(5)
C35 C40 1.394(5)
C36 C37 1.389(5)
C36 H36 0.9400
C37 C38 1.386(5)
C38 C39 1.389(6)
C38 H38 0.9400
C39 C40 1.370(6)
C39 H39 0.9400
C40 H40 0.9400
C41 H41A 0.9700
C41 H41B 0.9700
C41 H41C 0.9700
C42 H42A 0.9700
C42 H42B 0.9700
C42 H42C 0.9700
C43 H43A 0.9700
C43 H43B 0.9700
C43 H43C 0.9700
C44 H44A 0.9700
C44 H44B 0.9700
C44 H44C 0.9700
C45 H45A 0.9700
C45 H45B 0.9700
C45 H45C 0.9700
C46 H46A 0.9700
C46 H46B 0.9700
C46 H46C 0.9700
C47 H47A 0.9700
C47 H47B 0.9700
C47 H47C 0.9700
C48 H48A 0.9700
C48 H48B 0.9700
C48 H48C 0.9700
C49 H49A 0.9700
C49 H49B 0.9700
C49 H49C 0.9700
C50 H50A 0.9700
C50 H50B 0.9700
C50 H50C 0.9700
C51 H51A 0.9700
C51 H51B 0.9700
C51 H51C 0.9700
C52 H52A 0.9700
C52 H52B 0.9700
C52 H52C 0.9700
C53 H53A 0.9700
C53 H53B 0.9700
C53 H53C 0.9700
C54 H54A 0.9700
C54 H54B 0.9700
C54 H54C 0.9700
C55 H55A 0.9700
C55 H55B 0.9700
C55 H55C 0.9700
C56 H56A 0.9700
C56 H56B 0.9700
C56 H56C 0.9700
C57 H57A 0.9700
C57 H57B 0.9700
C57 H57C 0.9700
C58 H58A 0.9700
C58 H58B 0.9700
C58 H58C 0.9700
C59 H59A 0.9700
C59 H59B 0.9700
C59 H59C 0.9700
C60 H60A 0.9700
C60 H60B 0.9700
C60 H60C 0.9700
C61 H61A 0.9700
C61 H61B 0.9700
C61 H61C 0.9700
C62 H62A 0.9700
C62 H62B 0.9700
C62 H62C 0.9700
C63 H63A 0.9700
C63 H63B 0.9700
C63 H63C 0.9700
C64 H64A 0.9700
C64 H64B 0.9700
C64 H64C 0.9700

loop_
_geom_torsion_atom_site_label_1
_geom_torsion_atom_site_label_2
_geom_torsion_atom_site_label_3
_geom_torsion_atom_site_label_4
_geom_torsion
N6 Nd1 Si1 N5 80.7(2)
N2 Nd1 Si1 N5 -70.41(19)
N1 Nd1 Si1 N5 -149.43(19)
C4 Nd1 Si1 N5 -82.10(19)
C2 Nd1 Si1 N5 -133.18(19)
Si3 Nd1 Si1 N5 83.85(18)
N6 Nd1 Si1 C42 6.1(3)
N5 Nd1 Si1 C42 -74.6(3)
N2 Nd1 Si1 C42 -145.0(3)
N1 Nd1 Si1 C42 136.0(3)
C4 Nd1 Si1 C42 -156.7(3)
C2 Nd1 Si1 C42 152.2(3)
Si3 Nd1 Si1 C42 9.3(3)
N6 Nd1 Si1 C43 -86.33(19)
N5 Nd1 Si1 C43 -167.0(2)
N2 Nd1 Si1 C43 122.56(18)
N1 Nd1 Si1 C43 43.53(18)
C4 Nd1 Si1 C43 110.87(18)
C2 Nd1 Si1 C43 59.79(18)
Si3 Nd1 Si1 C43 -83.18(18)
N6 Nd1 Si1 C41 175.5(3)
N5 Nd1 Si1 C41 94.8(3)
N2 Nd1 Si1 C41 24.4(3)
N1 Nd1 Si1 C41 -54.6(3)
C4 Nd1 Si1 C41 12.7(3)
C2 Nd1 Si1 C41 -38.3(3)
Si3 Nd1 Si1 C41 178.7(2)
N5 Nd1 Si3 N6 34.1(2)
N2 Nd1 Si3 N6 149.6(2)
N1 Nd1 Si3 N6 -134.5(2)
C4 Nd1 Si3 N6 156.2(2)
C2 Nd1 Si3 N6 -141.4(2)
Si1 Nd1 Si3 N6 -6.3(2)
N6 Nd1 Si3 C49 172.5(3)
N5 Nd1 Si3 C49 -153.4(2)
N2 Nd1 Si3 C49 -37.93(19)
N1 Nd1 Si3 C49 37.99(19)
C4 Nd1 Si3 C49 -31.3(2)
C2 Nd1 Si3 C49 31.1(2)
Si1 Nd1 Si3 C49 166.23(18)
N6 Nd1 Si3 C47 79.0(3)
N5 Nd1 Si3 C47 113.1(3)
N2 Nd1 Si3 C47 -131.4(3)
N1 Nd1 Si3 C47 -55.5(3)
C4 Nd1 Si3 C47 -124.7(3)
C2 Nd1 Si3 C47 -62.3(3)
Si1 Nd1 Si3 C47 72.8(3)
N6 Nd1 Si3 C48 -86.8(3)
N5 Nd1 Si3 C48 -52.7(3)
N2 Nd1 Si3 C48 62.7(3)
N1 Nd1 Si3 C48 138.7(3)
C4 Nd1 Si3 C48 69.4(3)
C2 Nd1 Si3 C48 131.8(3)
Si1 Nd1 Si3 C48 -93.1(3)
N8 Nd2 Si5 N7 39.5(2)
N3 Nd2 Si5 N7 -117.27(19)
N4 Nd2 Si5 N7 164.59(19)
C19 Nd2 Si5 N7 -121.35(19)
C21 Nd2 Si5 N7 178.83(19)
Si8 Nd2 Si5 N7 62.48(17)
N8 Nd2 Si5 C55 -41.5(3)
N7 Nd2 Si5 C55 -81.0(3)
N3 Nd2 Si5 C55 161.7(3)
N4 Nd2 Si5 C55 83.6(3)
C19 Nd2 Si5 C55 157.7(3)
C21 Nd2 Si5 C55 97.8(3)
Si8 Nd2 Si5 C55 -18.5(3)
N8 Nd2 Si5 C54 131.7(2)
N7 Nd2 Si5 C54 92.2(3)
N3 Nd2 Si5 C54 -25.1(2)
N4 Nd2 Si5 C54 -103.2(2)
C19 Nd2 Si5 C54 -29.1(2)
C21 Nd2 Si5 C54 -89.0(2)
Si8 Nd2 Si5 C54 154.7(2)
N8 Nd2 Si5 C53 -132.5(2)
N7 Nd2 Si5 C53 -172.1(3)
N3 Nd2 Si5 C53 70.7(2)
N4 Nd2 Si5 C53 -7.5(2)
C19 Nd2 Si5 C53 66.6(2)
C21 Nd2 Si5 C53 6.8(2)
Si8 Nd2 Si5 C53 -109.6(2)
N7 Nd2 Si8 N8 -117.76(19)
N3 Nd2 Si8 N8 36.3(2)
N4 Nd2 Si8 N8 105.02(19)
C19 Nd2 Si8 N8 41.1(2)
C21 Nd2 Si8 N8 80.17(19)
Si5 Nd2 Si8 N8 -143.13(17)
N8 Nd2 Si8 C64 84.1(3)
N7 Nd2 Si8 C64 -33.6(3)
N3 Nd2 Si8 C64 120.5(3)
N4 Nd2 Si8 C64 -170.8(3)
C19 Nd2 Si8 C64 125.3(3)
C21 Nd2 Si8 C64 164.3(3)
Si5 Nd2 Si8 C64 -59.0(3)
N8 Nd2 Si8 C63 178.7(2)
N7 Nd2 Si8 C63 60.89(18)
N3 Nd2 Si8 C63 -145.0(2)
N4 Nd2 Si8 C63 -76.33(18)
C19 Nd2 Si8 C63 -140.22(19)
C21 Nd2 Si8 C63 -101.18(18)
Si5 Nd2 Si8 C63 35.52(17)
N8 Nd2 Si8 C62 -84.9(3)
N7 Nd2 Si8 C62 157.4(2)
N3 Nd2 Si8 C62 -48.6(3)
N4 Nd2 Si8 C62 20.1(2)
C19 Nd2 Si8 C62 -43.7(2)
C21 Nd2 Si8 C62 -4.7(2)
Si5 Nd2 Si8 C62 132.0(2)
N6 Nd1 N1 C2 173.7(2)
N5 Nd1 N1 C2 24.0(3)
N2 Nd1 N1 C2 -68.1(2)
C4 Nd1 N1 C2 -39.9(2)
Si1 Nd1 N1 C2 41.1(2)
Si3 Nd1 N1 C2 -166.1(2)
N6 Nd1 N1 C6 5.9(4)
N5 Nd1 N1 C6 -143.8(3)
N2 Nd1 N1 C6 124.1(3)
C4 Nd1 N1 C6 152.3(3)
C2 Nd1 N1 C6 -167.8(5)
Si1 Nd1 N1 C6 -126.7(3)
Si3 Nd1 N1 C6 26.1(3)
N6 Nd1 N2 C4 -176.6(2)
N5 Nd1 N2 C4 -52.5(2)
N1 Nd1 N2 C4 73.0(2)
C2 Nd1 N2 C4 47.8(2)
Si1 Nd1 N2 C4 -26.1(2)
Si3 Nd1 N2 C4 168.3(2)
N6 Nd1 N2 C35 -20.7(4)
N5 Nd1 N2 C35 103.3(4)
N1 Nd1 N2 C35 -131.2(4)
C4 Nd1 N2 C35 155.8(5)
C2 Nd1 N2 C35 -156.4(4)
Si1 Nd1 N2 C35 129.7(3)
Si3 Nd1 N2 C35 -35.8(4)
N8 Nd2 N3 C19 29.9(3)
N7 Nd2 N3 C19 162.0(2)
N4 Nd2 N3 C19 -63.4(2)
C21 Nd2 N3 C19 -39.6(2)
Si8 Nd2 N3 C19 9.0(4)
Si5 Nd2 N3 C19 -171.5(2)
N8 Nd2 N3 C23 -135.7(3)
N7 Nd2 N3 C23 -3.5(4)
N4 Nd2 N3 C23 131.0(4)
C19 Nd2 N3 C23 -165.6(5)
C21 Nd2 N3 C23 154.8(4)
Si8 Nd2 N3 C23 -156.5(3)
Si5 Nd2 N3 C23 22.9(4)
N8 Nd2 N4 C21 -64.1(2)
N7 Nd2 N4 C21 164.0(2)
N3 Nd2 N4 C21 62.5(2)
C19 Nd2 N4 C21 38.5(2)
Si8 Nd2 N4 C21 -91.9(2)
Si5 Nd2 N4 C21 153.4(2)
N8 Nd2 N4 C37 88.3(3)
N7 Nd2 N4 C37 -43.6(4)
N3 Nd2 N4 C37 -145.1(3)
C19 Nd2 N4 C37 -169.1(4)
C21 Nd2 N4 C37 152.4(5)
Si8 Nd2 N4 C37 60.5(3)
Si5 Nd2 N4 C37 -54.2(3)
C44 Si2 N5 Si1 -175.6(3)
C45 Si2 N5 Si1 -55.7(4)
C46 Si2 N5 Si1 64.1(3)
C44 Si2 N5 Nd1 2.1(3)
C45 Si2 N5 Nd1 122.0(3)
C46 Si2 N5 Nd1 -118.2(3)
C42 Si1 N5 Si2 -51.3(4)
C43 Si1 N5 Si2 -169.3(2)
C41 Si1 N5 Si2 71.8(3)
Nd1 Si1 N5 Si2 177.9(3)
C42 Si1 N5 Nd1 130.8(3)
C43 Si1 N5 Nd1 12.8(2)
C41 Si1 N5 Nd1 -106.1(3)
N6 Nd1 N5 Si2 69.7(2)
N2 Nd1 N5 Si2 -60.8(2)
N1 Nd1 N5 Si2 -139.86(17)
C4 Nd1 N5 Si2 -82.4(2)
C2 Nd1 N5 Si2 -129.64(19)
Si1 Nd1 N5 Si2 -177.9(3)
Si3 Nd1 N5 Si2 54.3(2)
N6 Nd1 N5 Si1 -112.41(17)
N2 Nd1 N5 Si1 117.09(17)
N1 Nd1 N5 Si1 38.1(2)
C4 Nd1 N5 Si1 95.55(17)
C2 Nd1 N5 Si1 48.28(18)
Si3 Nd1 N5 Si1 -127.76(13)
C49 Si3 N6 Si4 175.7(2)
C47 Si3 N6 Si4 58.2(4)
C48 Si3 N6 Si4 -64.9(4)
Nd1 Si3 N6 Si4 -176.7(4)
C49 Si3 N6 Nd1 -7.6(3)
C47 Si3 N6 Nd1 -125.1(3)
C48 Si3 N6 Nd1 111.9(3)
C52 Si4 N6 Si3 88.4(3)
C51 Si4 N6 Si3 -153.6(3)
C50 Si4 N6 Si3 -33.6(3)
C52 Si4 N6 Nd1 -88.2(3)
C51 Si4 N6 Nd1 29.8(3)
C50 Si4 N6 Nd1 149.8(2)
N5 Nd1 N6 Si3 -154.53(18)
N2 Nd1 N6 Si3 -35.9(2)
N1 Nd1 N6 Si3 51.3(2)
C4 Nd1 N6 Si3 -38.9(3)
C2 Nd1 N6 Si3 55.4(3)
Si1 Nd1 N6 Si3 175.93(14)
N5 Nd1 N6 Si4 22.3(2)
N2 Nd1 N6 Si4 140.94(17)
N1 Nd1 N6 Si4 -131.90(17)
C4 Nd1 N6 Si4 137.87(19)
C2 Nd1 N6 Si4 -127.78(18)
Si1 Nd1 N6 Si4 -7.3(2)
Si3 Nd1 N6 Si4 176.8(3)
C55 Si5 N7 Si6 -48.9(4)
C54 Si5 N7 Si6 77.1(3)
C53 Si5 N7 Si6 -166.0(3)
Nd2 Si5 N7 Si6 -173.6(3)
C55 Si5 N7 Nd2 124.7(3)
C54 Si5 N7 Nd2 -109.3(3)
C53 Si5 N7 Nd2 7.7(3)
C56 Si6 N7 Si5 -164.4(2)
C58 Si6 N7 Si5 -43.5(3)
C57 Si6 N7 Si5 76.7(3)
C56 Si6 N7 Nd2 23.1(3)
C58 Si6 N7 Nd2 144.0(3)
C57 Si6 N7 Nd2 -95.8(3)
N8 Nd2 N7 Si5 -150.47(16)
N3 Nd2 N7 Si5 67.89(18)
N4 Nd2 N7 Si5 -21.2(3)
C19 Nd2 N7 Si5 77.7(2)
C21 Nd2 N7 Si5 -2.5(4)
Si8 Nd2 N7 Si5 -124.04(15)
N8 Nd2 N7 Si6 22.8(2)
N3 Nd2 N7 Si6 -118.9(2)
N4 Nd2 N7 Si6 151.99(17)
C19 Nd2 N7 Si6 -109.1(2)
C21 Nd2 N7 Si6 170.8(2)
Si8 Nd2 N7 Si6 49.2(2)
Si5 Nd2 N7 Si6 173.2(3)
C64 Si8 N8 Si7 62.0(4)
C63 Si8 N8 Si7 -179.4(2)
C62 Si8 N8 Si7 -60.3(3)
Nd2 Si8 N8 Si7 -178.1(3)
C64 Si8 N8 Nd2 -119.9(3)
C63 Si8 N8 Nd2 -1.3(2)
C62 Si8 N8 Nd2 117.8(2)
C59 Si7 N8 Si8 -164.6(2)
C60 Si7 N8 Si8 75.2(3)
C61 Si7 N8 Si8 -47.0(3)
C59 Si7 N8 Nd2 17.5(3)
C60 Si7 N8 Nd2 -102.7(3)
C61 Si7 N8 Nd2 135.1(2)
N7 Nd2 N8 Si8 68.37(18)
N3 Nd2 N8 Si8 -160.22(14)
N4 Nd2 N8 Si8 -78.45(17)
C19 Nd2 N8 Si8 -147.70(16)
C21 Nd2 N8 Si8 -100.62(17)
Si5 Nd2 N8 Si8 49.5(2)
N7 Nd2 N8 Si7 -113.5(2)
N3 Nd2 N8 Si7 17.9(3)
N4 Nd2 N8 Si7 99.7(2)
C19 Nd2 N8 Si7 30.4(2)
C21 Nd2 N8 Si7 77.5(2)
Si8 Nd2 N8 Si7 178.1(3)
Si5 Nd2 N8 Si7 -132.34(16)
C6 N1 C2 C3 -160.1(3)
Nd1 N1 C2 C3 29.4(4)
C6 N1 C2 C1 20.8(5)
Nd1 N1 C2 C1 -149.8(3)
C6 N1 C2 Nd1 170.5(3)
N6 Nd1 C2 N1 -8.9(3)
N5 Nd1 C2 N1 -160.4(2)
N2 Nd1 C2 N1 103.6(2)
C4 Nd1 C2 N1 129.6(3)
Si1 Nd1 C2 N1 -140.1(2)
Si3 Nd1 C2 N1 16.3(2)
N6 Nd1 C2 C3 -163.1(2)
N5 Nd1 C2 C3 45.3(2)
N2 Nd1 C2 C3 -50.7(2)
N1 Nd1 C2 C3 -154.3(3)
C4 Nd1 C2 C3 -24.7(2)
Si1 Nd1 C2 C3 65.6(2)
Si3 Nd1 C2 C3 -138.02(19)
N6 Nd1 C2 C1 80.6(7)
N5 Nd1 C2 C1 -71.0(7)
N2 Nd1 C2 C1 -166.9(7)
N1 Nd1 C2 C1 89.5(7)
C4 Nd1 C2 C1 -140.9(7)
Si1 Nd1 C2 C1 -50.6(7)
Si3 Nd1 C2 C1 105.7(7)
N1 C2 C3 C4 34.3(6)
C1 C2 C3 C4 -146.4(4)
Nd1 C2 C3 C4 58.6(3)
C35 N2 C4 C3 154.7(3)
Nd1 N2 C4 C3 -43.8(4)
C35 N2 C4 C5 -29.5(5)
Nd1 N2 C4 C5 132.0(3)
C35 N2 C4 Nd1 -161.5(4)
C2 C3 C4 N2 -25.1(6)
C2 C3 C4 C5 158.9(4)
C2 C3 C4 Nd1 -60.5(4)
N6 Nd1 C4 N2 5.7(3)
N5 Nd1 C4 N2 128.3(2)
N1 Nd1 C4 N2 -98.1(2)
C2 Nd1 C4 N2 -118.5(3)
Si1 Nd1 C4 N2 155.8(2)
Si3 Nd1 C4 N2 -14.3(2)
N6 Nd1 C4 C3 148.9(2)
N5 Nd1 C4 C3 -88.4(2)
N2 Nd1 C4 C3 143.2(3)
N1 Nd1 C4 C3 45.2(2)
C2 Nd1 C4 C3 24.7(2)
Si1 Nd1 C4 C3 -60.9(2)
Si3 Nd1 C4 C3 128.9(2)
N6 Nd1 C4 C5 -94.2(5)
N5 Nd1 C4 C5 28.4(4)
N2 Nd1 C4 C5 -99.9(5)
N1 Nd1 C4 C5 162.1(4)
C2 Nd1 C4 C5 141.6(5)
Si1 Nd1 C4 C5 56.0(4)
Si3 Nd1 C4 C5 -114.2(4)
C2 N1 C6 C7 -107.3(4)
Nd1 N1 C6 C7 58.9(5)
C2 N1 C6 C11 74.4(5)
Nd1 N1 C6 C11 -119.4(4)
C11 C6 C7 C8 -2.8(6)
N1 C6 C7 C8 178.9(4)
C11 C6 C7 C12 179.3(5)
N1 C6 C7 C12 1.0(7)
C6 C7 C8 C9 1.5(7)
C12 C7 C8 C9 179.5(5)
C7 C8 C9 C10 0.9(7)
C8 C9 C10 C11 -2.1(7)
C9 C10 C11 C6 0.8(7)
C9 C10 C11 C15 -179.2(5)
C7 C6 C11 C10 1.7(6)
N1 C6 C11 C10 180.0(4)
C7 C6 C11 C15 -178.3(5)
N1 C6 C11 C15 0.0(7)
C6 C7 C12 C13 107.8(6)
C8 C7 C12 C13 -70.1(6)
C6 C7 C12 C14 -125.7(6)
C8 C7 C12 C14 56.3(7)
C10 C11 C15 C17 -59.0(7)
C6 C11 C15 C17 120.9(5)
C10 C11 C15 C16 62.7(7)
C6 C11 C15 C16 -117.4(6)
C23 N3 C19 C20 -157.9(4)
Nd2 N3 C19 C20 33.8(4)
C23 N3 C19 C18 19.5(6)
Nd2 N3 C19 C18 -148.8(4)
C23 N3 C19 Nd2 168.3(4)
N8 Nd2 C19 N3 -155.9(2)
N7 Nd2 C19 N3 -22.8(3)
N4 Nd2 C19 N3 109.2(3)
C21 Nd2 C19 N3 129.3(3)
Si8 Nd2 C19 N3 -174.8(2)
Si5 Nd2 C19 N3 9.7(3)
N8 Nd2 C19 C20 52.2(2)
N7 Nd2 C19 C20 -174.7(2)
N3 Nd2 C19 C20 -151.9(4)
N4 Nd2 C19 C20 -42.8(2)
C21 Nd2 C19 C20 -22.6(2)
Si8 Nd2 C19 C20 33.3(3)
Si5 Nd2 C19 C20 -142.2(2)
N8 Nd2 C19 C18 -73.0(7)
N7 Nd2 C19 C18 60.1(8)
N3 Nd2 C19 C18 82.9(8)
N4 Nd2 C19 C18 -168.0(8)
C21 Nd2 C19 C18 -147.8(8)
Si8 Nd2 C19 C18 -91.9(7)
Si5 Nd2 C19 C18 92.6(7)
N3 C19 C20 C21 29.1(7)
C18 C19 C20 C21 -148.5(4)
Nd2 C19 C20 C21 55.1(4)
C37 N4 C21 C20 170.7(3)
Nd2 N4 C21 C20 -31.9(4)
C37 N4 C21 C22 -6.9(5)
Nd2 N4 C21 C22 150.5(3)
C37 N4 C21 Nd2 -157.5(4)
C19 C20 C21 N4 -29.8(6)
C19 C20 C21 C22 148.0(4)
C19 C20 C21 Nd2 -54.6(4)
N8 Nd2 C21 N4 117.7(2)
N7 Nd2 C21 N4 -32.2(4)
N3 Nd2 C21 N4 -110.1(3)
C19 Nd2 C21 N4 -130.7(3)
Si8 Nd2 C21 N4 89.8(2)
Si5 Nd2 C21 N4 -33.8(3)
N8 Nd2 C21 C20 -89.0(2)
N7 Nd2 C21 C20 121.1(3)
N3 Nd2 C21 C20 43.2(2)
N4 Nd2 C21 C20 153.3(4)
C19 Nd2 C21 C20 22.6(2)
Si8 Nd2 C21 C20 -116.9(2)
Si5 Nd2 C21 C20 119.5(2)
N8 Nd2 C21 C22 35.1(7)
N7 Nd2 C21 C22 -114.8(7)
N3 Nd2 C21 C22 167.3(7)
N4 Nd2 C21 C22 -82.6(7)
C19 Nd2 C21 C22 146.7(7)
Si8 Nd2 C21 C22 7.2(7)
Si5 Nd2 C21 C22 -116.4(7)
C19 N3 C23 C24 80.7(5)
Nd2 N3 C23 C24 -115.4(4)
C19 N3 C23 C28 -100.9(5)
Nd2 N3 C23 C28 63.0(5)
C28 C23 C24 C25 -0.5(7)
N3 C23 C24 C25 177.8(4)
C28 C23 C24 C29 176.7(4)
N3 C23 C24 C29 -5.0(7)
C23 C24 C25 C26 0.0(8)
C29 C24 C25 C26 -177.3(5)
C24 C25 C26 C27 0.6(9)
C25 C26 C27 C28 -0.7(10)
C26 C27 C28 C23 0.2(8)
C26 C27 C28 C32 179.0(5)
C24 C23 C28 C27 0.4(7)
N3 C23 C28 C27 -177.9(4)
C24 C23 C28 C32 -178.3(4)
N3 C23 C28 C32 3.4(7)
C23 C24 C29 C30 128.8(5)
C25 C24 C29 C30 -54.1(6)
C23 C24 C29 C31 -105.9(7)
C25 C24 C29 C31 71.3(7)
C27 C28 C32 C33 47.5(7)
C23 C28 C32 C33 -133.8(5)
C27 C28 C32 C34 -76.3(7)
C23 C28 C32 C34 102.4(6)
C4 N2 C35 C36 -40.5(5)
Nd1 N2 C35 C36 167.6(3)
C4 N2 C35 C40 145.9(4)
Nd1 N2 C35 C40 -6.0(6)
C40 C35 C36 C37 -2.3(6)
N2 C35 C36 C37 -175.9(3)
C35 C36 C37 C38 0.5(6)
C35 C36 C37 N4 -179.2(4)
C21 N4 C37 C38 78.9(5)
Nd2 N4 C37 C38 -70.6(5)
C21 N4 C37 C36 -101.4(4)
Nd2 N4 C37 C36 109.1(4)
C36 C37 C38 C39 1.0(7)
N4 C37 C38 C39 -179.3(4)
C37 C38 C39 C40 -0.9(8)
C38 C39 C40 C35 -0.9(7)
C36 C35 C40 C39 2.5(6)
N2 C35 C40 C39 176.3(4)
